data_4064272
loop_
_publ_author_name
'Tourneux, Jean-Christophe'
'Berthet, Jean-Claude'
'Cantat, Thibault'
'Thu\'ery, Pierre'
'M\'ezailles, Nicolas'
'Le Floch, Pascal'
'Ephritikhine, Michel'

_publ_section_title
;
 Uranium(IV) Nucleophilic Carbene Complexes
;
_journal_issue 11
_journal_name_full Organometallics
_journal_page_first 2957
_journal_paper_doi 10.1021/om200006g
_journal_volume 30
_journal_year 2011
_chemical_formula_sum 'C74 H92 Li2 N2 O6 P4 S4 U2'
_chemical_formula_weight 1847.56
_space_group_IT_number 2
_symmetry_cell_setting triclinic
_symmetry_space_group_name_Hall '-P 1'
_symmetry_space_group_name_H-M 'P -1'
_atom_sites_solution_hydrogens geom
_atom_sites_solution_primary direct
_atom_sites_solution_secondary difmap
_audit_creation_method SHELXL-97
_cell_angle_alpha 72.795(5)
_cell_angle_beta 87.145(4)
_cell_angle_gamma 63.896(5)
_cell_formula_units_Z 1
_cell_length_a 11.8930(13)
_cell_length_b 13.3571(10)
_cell_length_c 13.8449(12)
_cell_measurement_reflns_used 82532
_cell_measurement_temperature 150(2)
_cell_measurement_theta_max 25.68
_cell_measurement_theta_min 2.35
_cell_volume 1878.3(3)
_computing_cell_refinement 'HKL2000 (Otwinowski & Minor, 1997)'
_computing_data_collection 'COLLECT (Hooft, 1998)'
_computing_data_reduction 'HKL2000 (Otwinowski & Minor, 1997)'
_computing_molecular_graphics 'SHELXTL (Sheldrick, 1999)'
_computing_publication_material 'SHELXTL (Sheldrick, 1999); PLATON (Spek, 2003)'
_computing_structure_refinement 'SHELXL-97 (Sheldrick, 1997)'
_computing_structure_solution 'SHELXS-97 (Sheldrick, 1997)'
_diffrn_ambient_temperature 150(2)
_diffrn_measured_fraction_theta_full 0.998
_diffrn_measured_fraction_theta_max 0.998
_diffrn_measurement_device_type 'Nonius Kappa-CCD area-detector diffractometer'
_diffrn_measurement_method 'two \f and eight \w scans with 2\% steps (611 frames)'
_diffrn_radiation_monochromator graphite
_diffrn_radiation_source 'fine-focus sealed tube'
_diffrn_radiation_type MoK\a
_diffrn_radiation_wavelength 0.71073
_diffrn_reflns_av_R_equivalents 0.0744
_diffrn_reflns_av_sigmaI/netI 0.0853
_diffrn_reflns_limit_h_max 14
_diffrn_reflns_limit_h_min -14
_diffrn_reflns_limit_k_max 16
_diffrn_reflns_limit_k_min -16
_diffrn_reflns_limit_l_max 16
_diffrn_reflns_limit_l_min -16
_diffrn_reflns_number 82532
_diffrn_reflns_theta_full 25.68
_diffrn_reflns_theta_max 25.68
_diffrn_reflns_theta_min 2.35
_diffrn_standards_decay_% 0
_diffrn_standards_interval_time 0
_diffrn_standards_number 0
_exptl_absorpt_coefficient_mu 4.553
_exptl_absorpt_correction_T_max 0.695
_exptl_absorpt_correction_T_min 0.433
_exptl_absorpt_correction_type multi-scan
_exptl_absorpt_process_details 'SCALEPACK (Otwinowski & Minor, 1997)'
_exptl_crystal_colour 'translucent dark red'
_exptl_crystal_density_diffrn 1.633
_exptl_crystal_density_method 'not measured'
_exptl_crystal_description irregular
_exptl_crystal_F_000 912
_exptl_crystal_size_max 0.15
_exptl_crystal_size_mid 0.12
_exptl_crystal_size_min 0.08
_refine_diff_density_max 0.904
_refine_diff_density_min -1.141
_refine_diff_density_rms 0.102
_refine_ls_extinction_method none
_refine_ls_goodness_of_fit_ref 0.968
_refine_ls_hydrogen_treatment constr
_refine_ls_matrix_type full
_refine_ls_number_parameters 436
_refine_ls_number_reflns 7122
_refine_ls_number_restraints 18
_refine_ls_restrained_S_all 0.971
_refine_ls_R_factor_all 0.0492
_refine_ls_R_factor_gt 0.0332
_refine_ls_shift/su_max 0.001
_refine_ls_shift/su_mean 0.000
_refine_ls_structure_factor_coef Fsqd
_refine_ls_weighting_details 'calc w=1/[\s^2^(Fo^2^)+(0.0134P)^2^] where P=(Fo^2^+2Fc^2^)/3'
_refine_ls_weighting_scheme calc
_refine_ls_wR_factor_gt 0.0613
_refine_ls_wR_factor_ref 0.0652
_reflns_number_gt 5803
_reflns_number_total 7122
_reflns_threshold_expression >2sigma(I)
_cod_data_source_file om200006g_si_003.cif
_cod_data_source_block 8
_cod_database_code 4064272

loop_
_symmetry_equiv_pos_as_xyz
'x, y, z'
'-x, -y, -z'

loop_
_atom_site_label
_atom_site_type_symbol
_atom_site_fract_x
_atom_site_fract_y
_atom_site_fract_z
_atom_site_U_iso_or_equiv
_atom_site_adp_type
_atom_site_occupancy
_atom_site_symmetry_multiplicity
_atom_site_calc_flag
_atom_site_refinement_flags
_atom_site_disorder_assembly
_atom_site_disorder_group
U U 0.51431(2) 0.888538(16) 0.610978(12) 0.03627(7) Uani 1 1 d . . .
Li Li 0.6387(12) 0.8029(11) 0.4017(9) 0.074(3) Uani 1 1 d . . .
S1 S 0.67101(14) 0.64737(11) 0.60533(9) 0.0431(3) Uani 1 1 d . . .
S2 S 0.46224(14) 0.94561(11) 0.80126(9) 0.0453(3) Uani 1 1 d . . .
P1 P 0.77406(14) 0.64786(11) 0.71804(8) 0.0365(3) Uani 1 1 d . . .
P2 P 0.64491(14) 0.82477(11) 0.84087(8) 0.0372(3) Uani 1 1 d . . .
O1 O 0.5615(4) 0.9245(3) 0.4545(2) 0.0425(9) Uani 1 1 d . . .
O2 O 0.7927(4) 0.7840(3) 0.3410(3) 0.0582(11) Uani 1 1 d . . .
O3 O 0.5436(4) 0.7324(3) 0.3586(3) 0.0664(13) Uani 1 1 d . A .
N1 N 0.3471(4) 0.8539(3) 0.6116(3) 0.0417(11) Uani 1 1 d . . .
C1 C 0.7034(5) 0.7763(4) 0.7431(3) 0.0354(12) Uani 1 1 d . . .
C2 C 0.9278(6) 0.6191(4) 0.6720(3) 0.0414(13) Uani 1 1 d . . .
C3 C 0.9915(6) 0.5292(5) 0.6310(4) 0.0519(15) Uani 1 1 d . . .
H3 H 0.9567 0.4794 0.6297 0.062 Uiso 1 1 calc R . .
C4 C 1.1050(6) 0.5110(5) 0.5918(4) 0.0579(15) Uani 1 1 d . . .
H4 H 1.1457 0.4497 0.5644 0.070 Uiso 1 1 calc R . .
C5 C 1.1589(6) 0.5840(5) 0.5930(4) 0.0565(16) Uani 1 1 d . . .
H5 H 1.2349 0.5729 0.5655 0.068 Uiso 1 1 calc R . .
C6 C 1.0995(7) 0.6716(6) 0.6346(5) 0.0650(18) Uani 1 1 d . . .
H6 H 1.1364 0.7194 0.6374 0.078 Uiso 1 1 calc R . .
C7 C 0.9836(6) 0.6914(5) 0.6733(4) 0.0522(15) Uani 1 1 d . . .
H7 H 0.9432 0.7533 0.7001 0.063 Uiso 1 1 calc R . .
C8 C 0.8087(5) 0.5142(4) 0.8234(3) 0.0354(11) Uani 1 1 d . . .
C9 C 0.7413(6) 0.4512(5) 0.8308(4) 0.0607(18) Uani 1 1 d . . .
H9 H 0.6774 0.4752 0.7809 0.073 Uiso 1 1 calc R . .
C10 C 0.7695(7) 0.3506(5) 0.9139(4) 0.069(2) Uani 1 1 d . . .
H10 H 0.7221 0.3097 0.9197 0.082 Uiso 1 1 calc R . .
C11 C 0.8638(6) 0.3126(5) 0.9852(4) 0.0541(16) Uani 1 1 d . . .
H11 H 0.8840 0.2438 1.0381 0.065 Uiso 1 1 calc R . .
C12 C 0.9303(6) 0.3755(5) 0.9796(4) 0.0610(17) Uani 1 1 d . . .
H12 H 0.9938 0.3509 1.0301 0.073 Uiso 1 1 calc R . .
C13 C 0.9028(6) 0.4757(5) 0.8990(3) 0.0545(17) Uani 1 1 d . . .
H13 H 0.9485 0.5178 0.8956 0.065 Uiso 1 1 calc R . .
C14 C 0.6537(5) 0.7131(4) 0.9596(3) 0.0382(12) Uani 1 1 d . . .
C15 C 0.5694(6) 0.6671(5) 0.9695(3) 0.0580(18) Uani 1 1 d . . .
H15 H 0.5055 0.6961 0.9181 0.070 Uiso 1 1 calc R . .
C16 C 0.5791(7) 0.5766(5) 1.0566(4) 0.068(2) Uani 1 1 d . . .
H16 H 0.5215 0.5459 1.0632 0.082 Uiso 1 1 calc R . .
C17 C 0.6733(6) 0.5334(5) 1.1319(3) 0.0535(16) Uani 1 1 d . . .
H17 H 0.6803 0.4721 1.1891 0.064 Uiso 1 1 calc R . .
C18 C 0.7569(7) 0.5790(5) 1.1242(4) 0.0616(19) Uani 1 1 d . . .
H18 H 0.8207 0.5499 1.1757 0.074 Uiso 1 1 calc R . .
C19 C 0.7450(6) 0.6702(5) 1.0374(3) 0.0524(16) Uani 1 1 d . . .
H19 H 0.8007 0.7028 1.0323 0.063 Uiso 1 1 calc R . .
C20 C 0.7237(6) 0.9004(4) 0.8797(3) 0.0411(13) Uani 1 1 d . . .
C21 C 0.8248(6) 0.9090(4) 0.8311(3) 0.0469(14) Uani 1 1 d . . .
H21 H 0.8559 0.8728 0.7811 0.056 Uiso 1 1 calc R . .
C22 C 0.8805(6) 0.9713(5) 0.8565(4) 0.0529(16) Uani 1 1 d . . .
H22 H 0.9483 0.9769 0.8231 0.063 Uiso 1 1 calc R . .
C23 C 0.8358(6) 1.0245(5) 0.9303(4) 0.0539(16) Uani 1 1 d . . .
H23 H 0.8735 1.0659 0.9471 0.065 Uiso 1 1 calc R . .
C24 C 0.7366(7) 1.0170(5) 0.9790(4) 0.0571(17) Uani 1 1 d . . .
H24 H 0.7066 1.0537 1.0288 0.069 Uiso 1 1 calc R . .
C25 C 0.6787(6) 0.9548(4) 0.9553(4) 0.0495(14) Uani 1 1 d . . .
H25 H 0.6111 0.9496 0.9893 0.059 Uiso 1 1 calc R . .
C26 C 0.3587(6) 0.7589(5) 0.7033(3) 0.0488(15) Uani 1 1 d . . .
H26A H 0.4413 0.7266 0.7387 0.059 Uiso 1 1 calc R . .
H26B H 0.3538 0.6974 0.6828 0.059 Uiso 1 1 calc R . .
C27 C 0.2604(6) 0.7938(5) 0.7770(4) 0.0602(17) Uani 1 1 d . . .
H27A H 0.2662 0.8527 0.7999 0.090 Uiso 1 1 calc R . .
H27B H 0.2748 0.7265 0.8342 0.090 Uiso 1 1 calc R . .
H27C H 0.1781 0.8243 0.7435 0.090 Uiso 1 1 calc R . .
C28 C 0.2384(6) 0.8904(5) 0.5438(3) 0.0511(15) Uani 1 1 d . . .
H28A H 0.1627 0.9262 0.5757 0.061 Uiso 1 1 calc R . .
H28B H 0.2391 0.8221 0.5318 0.061 Uiso 1 1 calc R . .
C29 C 0.2359(7) 0.9761(5) 0.4438(4) 0.073(2) Uani 1 1 d . . .
H29A H 0.2269 1.0469 0.4546 0.109 Uiso 1 1 calc R . .
H29B H 0.1664 0.9934 0.3989 0.109 Uiso 1 1 calc R . .
H29C H 0.3130 0.9427 0.4139 0.109 Uiso 1 1 calc R . .
C30 C 0.8264(7) 0.7855(5) 0.2388(4) 0.0632(18) Uani 1 1 d . . .
H30A H 0.7535 0.8372 0.1899 0.076 Uiso 1 1 calc R . .
H30B H 0.8598 0.7075 0.2322 0.076 Uiso 1 1 calc R . .
C31 C 0.9267(8) 0.8304(7) 0.2217(5) 0.095(3) Uani 1 1 d . . .
H31A H 0.9910 0.7895 0.1827 0.114 Uiso 1 1 calc R . .
H31B H 0.8893 0.9137 0.1861 0.114 Uiso 1 1 calc R . .
C32 C 0.9793(8) 0.8055(7) 0.3241(5) 0.092(3) Uani 1 1 d . . .
H32A H 1.0102 0.8611 0.3260 0.111 Uiso 1 1 calc R . .
H32B H 1.0475 0.7269 0.3477 0.111 Uiso 1 1 calc R . .
C33 C 0.8706(7) 0.8177(6) 0.3870(4) 0.072(2) Uani 1 1 d . . .
H33A H 0.9001 0.7674 0.4564 0.086 Uiso 1 1 calc R . .
H33B H 0.8237 0.8980 0.3878 0.086 Uiso 1 1 calc R . .
C34 C 0.4944(9) 0.7672(6) 0.2582(4) 0.101(3) Uani 1 1 d . A .
H34A H 0.5612 0.7390 0.2157 0.121 Uiso 1 1 calc R . .
H34B H 0.4502 0.8519 0.2318 0.121 Uiso 1 1 calc R . .
C35 C 0.4050(9) 0.7140(8) 0.2606(6) 0.116(3) Uani 1 1 d U . .
H35A H 0.4506 0.6387 0.2504 0.139 Uiso 1 1 d R A .
H35B H 0.3383 0.7627 0.2070 0.139 Uiso 1 1 d R . .
C36A C 0.3637(18) 0.6945(18) 0.3598(9) 0.079(5) Uani 0.62(2) 1 d PU A 1
H36A H 0.3369 0.6338 0.3781 0.095 Uiso 0.62(2) 1 d PR A 1
H36B H 0.2966 0.7667 0.3640 0.095 Uiso 0.62(2) 1 d PR A 1
C36B C 0.440(3) 0.621(2) 0.3490(13) 0.068(7) Uani 0.38(2) 1 d PU A 2
H36C H 0.5095 0.5546 0.3379 0.082 Uiso 0.38(2) 1 d PR A 2
H36D H 0.3725 0.6014 0.3721 0.082 Uiso 0.38(2) 1 d PR A 2
C37 C 0.4838(8) 0.6658(7) 0.4218(5) 0.096(3) Uani 1 1 d . . .
H37A H 0.4660 0.6848 0.4843 0.115 Uiso 1 1 d R A .
H37B H 0.5379 0.5835 0.4372 0.115 Uiso 1 1 d R . .

loop_
_atom_site_aniso_label
_atom_site_aniso_U_11
_atom_site_aniso_U_22
_atom_site_aniso_U_33
_atom_site_aniso_U_23
_atom_site_aniso_U_13
_atom_site_aniso_U_12
U 0.03955(13) 0.03748(11) 0.02881(9) -0.00273(7) -0.00011(8) -0.01893(10)
Li 0.050(8) 0.107(9) 0.091(7) -0.059(7) 0.030(6) -0.041(7)
S1 0.0469(10) 0.0433(7) 0.0393(6) -0.0124(5) -0.0028(6) -0.0196(7)
S2 0.0434(9) 0.0494(8) 0.0368(6) -0.0124(6) 0.0015(6) -0.0154(7)
P1 0.0390(9) 0.0364(7) 0.0323(6) -0.0064(5) 0.0004(6) -0.0175(7)
P2 0.0411(9) 0.0386(7) 0.0307(6) -0.0062(5) 0.0011(6) -0.0192(7)
O1 0.053(3) 0.045(2) 0.0343(16) -0.0068(14) 0.0037(17) -0.029(2)
O2 0.063(3) 0.071(3) 0.051(2) -0.0217(18) 0.015(2) -0.037(3)
O3 0.085(4) 0.079(3) 0.058(2) -0.024(2) 0.007(2) -0.054(3)
N1 0.038(3) 0.047(3) 0.036(2) -0.0053(17) -0.004(2) -0.019(2)
C1 0.036(3) 0.034(3) 0.032(2) -0.0051(19) 0.001(2) -0.015(3)
C2 0.046(4) 0.041(3) 0.030(2) -0.003(2) -0.003(2) -0.017(3)
C3 0.053(4) 0.053(4) 0.053(3) -0.016(3) 0.010(3) -0.027(3)
C4 0.048(4) 0.056(4) 0.061(3) -0.020(3) 0.008(3) -0.014(3)
C5 0.046(4) 0.069(4) 0.049(3) -0.008(3) 0.014(3) -0.028(4)
C6 0.057(5) 0.081(5) 0.077(4) -0.029(4) 0.019(4) -0.047(4)
C7 0.053(4) 0.058(4) 0.059(3) -0.027(3) 0.017(3) -0.032(4)
C8 0.035(3) 0.033(3) 0.040(2) -0.012(2) 0.007(2) -0.016(3)
C9 0.063(5) 0.058(4) 0.059(3) -0.002(3) -0.012(3) -0.033(4)
C10 0.083(6) 0.054(4) 0.070(4) 0.003(3) -0.004(4) -0.043(4)
C11 0.056(5) 0.045(3) 0.045(3) 0.003(2) 0.004(3) -0.019(3)
C12 0.050(4) 0.071(4) 0.046(3) 0.007(3) -0.006(3) -0.027(4)
C13 0.056(4) 0.056(4) 0.046(3) 0.007(3) -0.011(3) -0.033(4)
C14 0.047(4) 0.039(3) 0.028(2) -0.008(2) 0.003(2) -0.020(3)
C15 0.075(5) 0.071(4) 0.036(3) -0.001(3) -0.010(3) -0.047(4)
C16 0.091(6) 0.080(5) 0.054(3) -0.007(3) 0.004(4) -0.064(5)
C17 0.073(5) 0.053(4) 0.033(3) -0.006(2) 0.002(3) -0.031(4)
C18 0.071(5) 0.060(4) 0.045(3) 0.006(3) -0.014(3) -0.033(4)
C19 0.058(4) 0.055(4) 0.045(3) -0.003(2) -0.002(3) -0.032(3)
C20 0.053(4) 0.036(3) 0.031(2) -0.004(2) -0.006(2) -0.020(3)
C21 0.053(4) 0.048(3) 0.043(3) -0.018(2) 0.010(3) -0.024(3)
C22 0.061(5) 0.058(4) 0.053(3) -0.016(3) 0.010(3) -0.039(4)
C23 0.063(5) 0.053(4) 0.056(3) -0.017(3) 0.001(3) -0.035(4)
C24 0.074(5) 0.062(4) 0.049(3) -0.028(3) 0.008(3) -0.035(4)
C25 0.054(4) 0.054(3) 0.045(3) -0.017(2) 0.005(3) -0.027(3)
C26 0.058(4) 0.053(3) 0.037(3) -0.007(2) 0.007(3) -0.031(3)
C27 0.069(5) 0.070(4) 0.050(3) -0.015(3) 0.020(3) -0.041(4)
C28 0.049(4) 0.061(4) 0.048(3) -0.013(3) 0.003(3) -0.031(3)
C29 0.081(6) 0.085(5) 0.053(3) 0.007(3) -0.022(4) -0.052(5)
C30 0.074(5) 0.057(4) 0.047(3) -0.017(3) 0.002(3) -0.018(4)
C31 0.087(7) 0.153(8) 0.059(4) -0.031(4) 0.026(4) -0.069(6)
C32 0.094(7) 0.132(7) 0.078(5) -0.021(4) 0.011(5) -0.080(6)
C33 0.068(6) 0.095(5) 0.066(4) -0.027(4) 0.008(4) -0.047(5)
C34 0.164(10) 0.101(6) 0.061(4) -0.007(4) -0.002(5) -0.089(7)
C35 0.122(7) 0.133(6) 0.102(5) -0.002(4) -0.030(5) -0.082(6)
C36A 0.071(9) 0.103(9) 0.086(7) -0.048(6) 0.013(6) -0.046(7)
C36B 0.069(11) 0.072(10) 0.066(9) -0.009(6) -0.010(7) -0.040(8)
C37 0.122(8) 0.134(7) 0.065(4) -0.012(4) -0.006(5) -0.096(7)

loop_
_atom_type_symbol
_atom_type_description
_atom_type_scat_dispersion_real
_atom_type_scat_dispersion_imag
_atom_type_scat_source
C C 0.0033 0.0016 'International Tables Vol C Tables 4.2.6.8 and 6.1.1.4'
H H 0.0000 0.0000 'International Tables Vol C Tables 4.2.6.8 and 6.1.1.4'
N N 0.0061 0.0033 'International Tables Vol C Tables 4.2.6.8 and 6.1.1.4'
O O 0.0106 0.0060 'International Tables Vol C Tables 4.2.6.8 and 6.1.1.4'
P P 0.1023 0.0942 'International Tables Vol C Tables 4.2.6.8 and 6.1.1.4'
S S 0.1246 0.1234 'International Tables Vol C Tables 4.2.6.8 and 6.1.1.4'
U U -9.6767 9.6646 'International Tables Vol C Tables 4.2.6.8 and 6.1.1.4'
Li Li -0.0003 0.0001 'International Tables Vol C Tables 4.2.6.8 and 6.1.1.4'

loop_
_geom_angle_atom_site_label_1
_geom_angle_atom_site_label_2
_geom_angle_atom_site_label_3
_geom_angle
_geom_angle_site_symmetry_1
_geom_angle_site_symmetry_3
O1 U O1 72.28(15) 2_676 .
O1 U N1 103.90(14) 2_676 .
O1 U N1 106.49(12) . .
O1 U C1 120.67(12) 2_676 .
O1 U C1 114.41(15) . .
N1 U C1 126.10(13) . .
O1 U S2 83.20(8) 2_676 .
O1 U S2 151.93(7) . .
N1 U S2 92.27(11) . .
C1 U S2 66.75(12) . .
O1 U S1 151.92(9) 2_676 .
O1 U S1 80.00(9) . .
N1 U S1 87.97(12) . .
C1 U S1 67.18(10) . .
S2 U S1 122.24(3) . .
O1 Li O2 118.0(5) . .
O1 Li O3 121.2(7) . .
O2 Li O3 116.7(6) . .
O1 Li S1 87.4(4) . .
O2 Li S1 114.6(6) . .
O3 Li S1 88.7(4) . .
P1 S1 Li 120.51(19) . .
P1 S1 U 81.01(6) . .
Li S1 U 72.5(2) . .
P2 S2 U 81.97(6) . .
C1 P1 C2 113.1(2) . .
C1 P1 C8 117.6(2) . .
C2 P1 C8 102.2(2) . .
C1 P1 S1 110.45(17) . .
C2 P1 S1 105.15(16) . .
C8 P1 S1 107.28(14) . .
C1 P2 C14 116.1(2) . .
C1 P2 C20 113.9(2) . .
C14 P2 C20 103.00(19) . .
C1 P2 S2 109.27(18) . .
C14 P2 S2 108.6(2) . .
C20 P2 S2 105.36(19) . .
Li O1 U 133.0(4) . 2_676
Li O1 U 119.0(4) . .
U O1 U 107.72(15) 2_676 .
C33 O2 C30 108.8(4) . .
C33 O2 Li 115.0(5) . .
C30 O2 Li 131.5(5) . .
C34 O3 C37 107.9(4) . .
C34 O3 Li 122.3(5) . .
C37 O3 Li 127.8(5) . .
C28 N1 C26 111.9(4) . .
C28 N1 U 138.1(3) . .
C26 N1 U 109.7(3) . .
P2 C1 P1 138.3(2) . .
P2 C1 U 102.0(2) . .
P1 C1 U 101.28(18) . .
C3 C2 C7 117.3(6) . .
C3 C2 P1 122.1(4) . .
C7 C2 P1 120.6(4) . .
C4 C3 C2 122.0(5) . .
C4 C3 H3 119.0 . .
C2 C3 H3 119.0 . .
C3 C4 C5 120.1(6) . .
C3 C4 H4 120.0 . .
C5 C4 H4 120.0 . .
C6 C5 C4 119.2(6) . .
C6 C5 H5 120.4 . .
C4 C5 H5 120.4 . .
C5 C6 C7 121.0(5) . .
C5 C6 H6 119.5 . .
C7 C6 H6 119.5 . .
C6 C7 C2 120.5(6) . .
C6 C7 H7 119.8 . .
C2 C7 H7 119.8 . .
C9 C8 C13 118.4(4) . .
C9 C8 P1 121.7(4) . .
C13 C8 P1 119.9(3) . .
C8 C9 C10 119.7(5) . .
C8 C9 H9 120.1 . .
C10 C9 H9 120.1 . .
C11 C10 C9 121.0(5) . .
C11 C10 H10 119.5 . .
C9 C10 H10 119.5 . .
C10 C11 C12 119.8(4) . .
C10 C11 H11 120.1 . .
C12 C11 H11 120.1 . .
C11 C12 C13 120.0(5) . .
C11 C12 H12 120.0 . .
C13 C12 H12 120.0 . .
C8 C13 C12 121.0(4) . .
C8 C13 H13 119.5 . .
C12 C13 H13 119.5 . .
C19 C14 C15 118.5(4) . .
C19 C14 P2 122.3(3) . .
C15 C14 P2 119.1(3) . .
C14 C15 C16 120.2(5) . .
C14 C15 H15 119.9 . .
C16 C15 H15 119.9 . .
C17 C16 C15 120.0(5) . .
C17 C16 H16 120.0 . .
C15 C16 H16 120.0 . .
C18 C17 C16 120.7(4) . .
C18 C17 H17 119.7 . .
C16 C17 H17 119.7 . .
C17 C18 C19 118.7(5) . .
C17 C18 H18 120.7 . .
C19 C18 H18 120.7 . .
C14 C19 C18 121.9(5) . .
C14 C19 H19 119.1 . .
C18 C19 H19 119.1 . .
C21 C20 C25 118.9(4) . .
C21 C20 P2 120.3(4) . .
C25 C20 P2 120.7(4) . .
C20 C21 C22 120.5(5) . .
C20 C21 H21 119.7 . .
C22 C21 H21 119.7 . .
C23 C22 C21 120.3(6) . .
C23 C22 H22 119.9 . .
C21 C22 H22 119.9 . .
C24 C23 C22 120.1(5) . .
C24 C23 H23 119.9 . .
C22 C23 H23 119.9 . .
C23 C24 C25 120.9(5) . .
C23 C24 H24 119.5 . .
C25 C24 H24 119.5 . .
C24 C25 C20 119.2(5) . .
C24 C25 H25 120.4 . .
C20 C25 H25 120.4 . .
N1 C26 C27 115.2(5) . .
N1 C26 H26A 108.5 . .
C27 C26 H26A 108.5 . .
U C26 H26A 65.3 . .
N1 C26 H26B 108.5 . .
C27 C26 H26B 108.5 . .
U C26 H26B 126.0 . .
H26A C26 H26B 107.5 . .
C26 C27 H27A 109.5 . .
C26 C27 H27B 109.5 . .
H27A C27 H27B 109.5 . .
C26 C27 H27C 109.5 . .
H27A C27 H27C 109.5 . .
H27B C27 H27C 109.5 . .
N1 C28 C29 111.9(4) . .
N1 C28 H28A 109.2 . .
C29 C28 H28A 109.2 . .
N1 C28 H28B 109.2 . .
C29 C28 H28B 109.2 . .
H28A C28 H28B 107.9 . .
C28 C29 H29A 109.5 . .
C28 C29 H29B 109.5 . .
H29A C29 H29B 109.5 . .
C28 C29 H29C 109.5 . .
H29A C29 H29C 109.5 . .
H29B C29 H29C 109.5 . .
O2 C30 C31 105.7(4) . .
O2 C30 H30A 110.6 . .
C31 C30 H30A 110.6 . .
O2 C30 H30B 110.6 . .
C31 C30 H30B 110.6 . .
H30A C30 H30B 108.7 . .
C32 C31 C30 104.3(5) . .
C32 C31 H31A 110.9 . .
C30 C31 H31A 110.9 . .
C32 C31 H31B 110.9 . .
C30 C31 H31B 110.9 . .
H31A C31 H31B 108.9 . .
C31 C32 C33 103.9(6) . .
C31 C32 H32A 111.0 . .
C33 C32 H32A 111.0 . .
C31 C32 H32B 111.0 . .
C33 C32 H32B 111.0 . .
H32A C32 H32B 109.0 . .
O2 C33 C32 106.5(5) . .
O2 C33 H33A 110.4 . .
C32 C33 H33A 110.4 . .
O2 C33 H33B 110.4 . .
C32 C33 H33B 110.4 . .
H33A C33 H33B 108.6 . .
O3 C34 C35 105.9(5) . .
O3 C34 H34A 110.5 . .
C35 C34 H34A 110.5 . .
O3 C34 H34B 110.5 . .
C35 C34 H34B 110.5 . .
H34A C34 H34B 108.7 . .
C36B C35 C34 106.7(9) . .
C36A C35 C34 108.0(7) . .
C36A C35 H35A 107.0 . .
C34 C35 H35A 108.6 . .
C36A C35 H35B 114.3 . .
C34 C35 H35B 110.2 . .
H35A C35 H35B 108.6 . .
C35 C36A C37 99.2(10) . .
C35 C36A H36A 113.7 . .
C37 C36A H36A 114.5 . .
C35 C36A H36B 108.6 . .
C37 C36A H36B 110.2 . .
H36A C36A H36B 110.1 . .
C35 C36B C37 101.8(13) . .
C35 C36B H36C 108.7 . .
C37 C36B H36C 109.6 . .
C35 C36B H36D 113.1 . .
C37 C36B H36D 113.3 . .
H36C C36B H36D 109.9 . .
O3 C37 C36B 104.0(8) . .
O3 C37 C36A 107.1(6) . .
O3 C37 H37A 110.4 . .
C36A C37 H37A 112.1 . .
O3 C37 H37B 110.2 . .
C36A C37 H37B 108.2 . .
H37A C37 H37B 108.8 . .

loop_
_geom_bond_atom_site_label_1
_geom_bond_atom_site_label_2
_geom_bond_distance
_geom_bond_site_symmetry_2
U O1 2.152(3) 2_676
U O1 2.177(3) .
U N1 2.230(4) .
U C1 2.544(5) .
U S2 2.9180(13) .
U S1 2.9509(14) .
U C26 3.055(5) .
U U 3.4963(4) 2_676
Li O1 1.828(12) .
Li O2 1.920(12) .
Li O3 1.964(10) .
Li S1 2.890(12) .
S1 P1 2.0349(16) .
S2 P2 2.033(2) .
P1 C1 1.681(5) .
P1 C2 1.819(6) .
P1 C8 1.832(4) .
P2 C1 1.662(5) .
P2 C14 1.835(4) .
P2 C20 1.841(4) .
O1 U 2.152(3) 2_676
O2 C33 1.436(6) .
O2 C30 1.448(6) .
O3 C34 1.396(6) .
O3 C37 1.448(6) .
N1 C28 1.444(6) .
N1 C26 1.466(5) .
C2 C3 1.378(8) .
C2 C7 1.397(6) .
C3 C4 1.376(8) .
C3 H3 0.9300 .
C4 C5 1.386(7) .
C4 H4 0.9300 .
C5 C6 1.353(8) .
C5 H5 0.9300 .
C6 C7 1.394(8) .
C6 H6 0.9300 .
C7 H7 0.9300 .
C8 C9 1.376(6) .
C8 C13 1.380(6) .
C9 C10 1.403(6) .
C9 H9 0.9300 .
C10 C11 1.343(7) .
C10 H10 0.9300 .
C11 C12 1.370(7) .
C11 H11 0.9300 .
C12 C13 1.382(6) .
C12 H12 0.9300 .
C13 H13 0.9300 .
C14 C19 1.368(6) .
C14 C15 1.372(6) .
C15 C16 1.399(6) .
C15 H15 0.9300 .
C16 C17 1.366(7) .
C16 H16 0.9300 .
C17 C18 1.363(7) .
C17 H17 0.9300 .
C18 C19 1.396(6) .
C18 H18 0.9300 .
C19 H19 0.9300 .
C20 C21 1.380(8) .
C20 C25 1.401(7) .
C21 C22 1.392(6) .
C21 H21 0.9300 .
C22 C23 1.369(8) .
C22 H22 0.9300 .
C23 C24 1.357(8) .
C23 H23 0.9300 .
C24 C25 1.400(6) .
C24 H24 0.9300 .
C25 H25 0.9300 .
C26 C27 1.519(8) .
C26 H26A 0.9700 .
C26 H26B 0.9700 .
C27 H27A 0.9600 .
C27 H27B 0.9600 .
C27 H27C 0.9600 .
C28 C29 1.506(6) .
C28 H28A 0.9700 .
C28 H28B 0.9700 .
C29 H29A 0.9600 .
C29 H29B 0.9600 .
C29 H29C 0.9600 .
C30 C31 1.535(8) .
C30 H30A 0.9700 .
C30 H30B 0.9700 .
C31 C32 1.462(8) .
C31 H31A 0.9700 .
C31 H31B 0.9700 .
C32 C33 1.498(10) .
C32 H32A 0.9700 .
C32 H32B 0.9700 .
C33 H33A 0.9700 .
C33 H33B 0.9700 .
C34 C35 1.512(9) .
C34 H34A 0.9700 .
C34 H34B 0.9700 .
C35 C36B 1.381(17) .
C35 C36A 1.424(13) .
C35 H35A 0.9602 .
C35 H35B 0.9600 .
C36A C37 1.540(14) .
C36A H36A 0.9599 .
C36A H36B 0.9600 .
C36B C37 1.527(19) .
C36B H36C 0.9600 .
C36B H36D 0.9601 .
C37 H37A 0.9600 .
C37 H37B 0.9600 .
